data_4071608
loop_
_publ_author_name
'Arii, Hidekazu'
'Nanjo, Masato'
'Mochida, Kunio'

_publ_section_title
;
 Characterization of Mononuclear and Dinuclear Germylplatinum Complexes
 and Ge&#x2212;Ge Bond Formation at the Platinum Center
;
_journal_issue 16
_journal_name_full Organometallics
_journal_page_first 4147
_journal_paper_doi 10.1021/om800267k
_journal_volume 27
_journal_year 2008
_chemical_formula_sum 'C54 H45 Ge2 P2 Pt'
_chemical_formula_weight 1096.11
_chemical_name_systematic
; 
 ? 
;
_space_group_IT_number 2
_symmetry_cell_setting triclinic
_symmetry_space_group_name_Hall '-P 1'
_symmetry_space_group_name_H-M 'P -1'
_atom_sites_solution_hydrogens geom
_atom_sites_solution_primary direct
_atom_sites_solution_secondary difmap
_audit_creation_method SHELXL-97
_cell_angle_alpha 81.668(6)
_cell_angle_beta 73.344(6)
_cell_angle_gamma 65.413(5)
_cell_formula_units_Z 2
_cell_length_a 12.2290(13)
_cell_length_b 13.2410(14)
_cell_length_c 16.7540(12)
_cell_measurement_reflns_used 22467
_cell_measurement_temperature 120
_cell_measurement_theta_max 27.99
_cell_measurement_theta_min 2.05
_cell_volume 2362.4(4)
_computing_cell_refinement 'HKL Scalepack'
_computing_data_collection 'DIP Image plate'
_computing_molecular_graphics 'Ortep (Johnson, 1976)'
_computing_structure_refinement 'SHELXL-97 (Sheldrick, 1997)'
_computing_structure_solution 'SHELXS-97 (Sheldrick, 1990)'
_diffrn_ambient_temperature 120
_diffrn_measured_fraction_theta_full 0.903
_diffrn_measured_fraction_theta_max 0.903
_diffrn_measurement_device_type KappaCCD
_diffrn_measurement_method IP
_diffrn_radiation_monochromator graphite
_diffrn_radiation_source 'fine-focus sealed tube'
_diffrn_radiation_type MoK\a
_diffrn_radiation_wavelength 0.71073
_diffrn_reflns_av_R_equivalents 0.054
_diffrn_reflns_av_sigmaI/netI 0.0576
_diffrn_reflns_limit_h_max 16
_diffrn_reflns_limit_h_min 0
_diffrn_reflns_limit_k_max 17
_diffrn_reflns_limit_k_min -15
_diffrn_reflns_limit_l_max 22
_diffrn_reflns_limit_l_min -20
_diffrn_reflns_number 22467
_diffrn_reflns_theta_full 27.99
_diffrn_reflns_theta_max 27.99
_diffrn_reflns_theta_min 2.05
_exptl_absorpt_coefficient_mu 4.320
_exptl_absorpt_correction_type none
_exptl_crystal_colour colorless
_exptl_crystal_density_diffrn 1.541
_exptl_crystal_density_meas ?
_exptl_crystal_density_method 'not measured'
_exptl_crystal_description block
_exptl_crystal_F_000 1082
_exptl_crystal_size_max 0.15
_exptl_crystal_size_mid 0.10
_exptl_crystal_size_min 0.10
_refine_diff_density_max 1.468
_refine_diff_density_min -3.622
_refine_diff_density_rms 0.186
_refine_ls_extinction_method none
_refine_ls_goodness_of_fit_ref 1.045
_refine_ls_hydrogen_treatment mixed
_refine_ls_matrix_type full
_refine_ls_number_parameters 544
_refine_ls_number_reflns 10286
_refine_ls_number_restraints 0
_refine_ls_restrained_S_all 1.045
_refine_ls_R_factor_all 0.0766
_refine_ls_R_factor_gt 0.0591
_refine_ls_shift/su_max 0.004
_refine_ls_shift/su_mean 0.000
_refine_ls_structure_factor_coef Fsqd
_refine_ls_weighting_details 'calc w=1/[\s^2^(Fo^2^)+(0.0760P)^2^+13.6000P] where P=(Fo^2^+2Fc^2^)/3'
_refine_ls_weighting_scheme calc
_refine_ls_wR_factor_gt 0.1383
_refine_ls_wR_factor_ref 0.1505
_reflns_number_gt 8477
_reflns_number_total 10286
_reflns_threshold_expression >2sigma(I)
_cod_data_source_file om800267k-file001.cif
_cod_data_source_block Complex_5
_cod_depositor_comments
;
The following automatic conversions were performed:

'_symmetry_cell_setting' value 'Triclinic' changed to 'triclinic'
according to /home/saulius/struct/CIF-dictionaries/cif_core.dic
dictionary named 'cif_core.dic' version 2.4.1 from 2010-06-29.

Automatic conversion script
Id: cif_fix_values 1715 2011-07-08 13:25:40Z adriana 

The following automatic conversions were performed:

'_exptl_crystal_density_meas' value 'not measured' was changed to '?'
- the value is perceived as not measured.

Automatic conversion script
Id: cif_fix_values 3008 2015-01-20 13:52:24Z robertas 
;
_cod_original_sg_symbol_H-M 'P -1          '
_cod_database_code 4071608

loop_
_symmetry_equiv_pos_as_xyz
'x, y, z'
'-x, -y, -z'

loop_
_atom_site_label
_atom_site_type_symbol
_atom_site_fract_x
_atom_site_fract_y
_atom_site_fract_z
_atom_site_U_iso_or_equiv
_atom_site_adp_type
_atom_site_occupancy
_atom_site_symmetry_multiplicity
_atom_site_calc_flag
_atom_site_refinement_flags
Pt1 Pt 0.21311(2) 0.20615(2) 0.212292(17) 0.02697(9) Uani 1 1 d .
H1H H 0.192(8) 0.240(7) 0.115(5) 0.032 Uiso 1 1 d .
Ge1 Ge 0.02525(7) 0.17567(6) 0.22644(5) 0.02883(17) Uani 1 1 d .
H1 H -0.059(8) 0.178(7) 0.310(5) 0.035 Uiso 1 1 d .
Ge2 Ge -0.12749(8) 0.34009(7) 0.17308(6) 0.0403(2) Uani 1 1 d .
H2A H -0.067(9) 0.380(8) 0.077(6) 0.048 Uiso 1 1 d .
H2B H -0.255(9) 0.323(8) 0.180(6) 0.048 Uiso 1 1 d .
P1 P 0.38709(16) 0.24093(16) 0.14656(12) 0.0266(4) Uani 1 1 d .
P2 P 0.22162(17) 0.16750(15) 0.34980(11) 0.0268(4) Uani 1 1 d .
C11 C 0.3792(7) 0.3781(6) 0.1614(5) 0.0284(14) Uani 1 1 d .
C12 C 0.4683(7) 0.4168(7) 0.1131(5) 0.0355(16) Uani 1 1 d .
H12 H 0.5347 0.3717 0.0701 0.043 Uiso 1 1 d R
C13 C 0.4633(8) 0.5193(7) 0.1262(6) 0.0412(19) Uani 1 1 d .
H13 H 0.5255 0.5442 0.0919 0.049 Uiso 1 1 d R
C14 C 0.3694(9) 0.5843(7) 0.1888(6) 0.045(2) Uani 1 1 d .
H14 H 0.3658 0.6551 0.1992 0.054 Uiso 1 1 d R
C15 C 0.2799(8) 0.5483(7) 0.2368(5) 0.0416(19) Uani 1 1 d .
H15 H 0.2144 0.5941 0.2799 0.050 Uiso 1 1 d R
C16 C 0.2827(7) 0.4453(6) 0.2235(5) 0.0335(16) Uani 1 1 d .
H16 H 0.2198 0.4200 0.2562 0.040 Uiso 1 1 d R
C17 C 0.5313(6) 0.1423(6) 0.1715(4) 0.0288(14) Uani 1 1 d .
C18 C 0.5575(7) 0.0292(6) 0.1642(5) 0.0315(15) Uani 1 1 d .
H18 H 0.4988 0.0089 0.1500 0.038 Uiso 1 1 d R
C19 C 0.6687(8) -0.0520(7) 0.1782(5) 0.0383(17) Uani 1 1 d .
H19 H 0.6873 -0.1291 0.1731 0.046 Uiso 1 1 d R
C20 C 0.7531(7) -0.0208(7) 0.1986(5) 0.0359(17) Uani 1 1 d .
H20 H 0.8300 -0.0767 0.2073 0.043 Uiso 1 1 d R
C21 C 0.7245(7) 0.0889(7) 0.2069(5) 0.0389(18) Uani 1 1 d .
H21 H 0.7810 0.1111 0.2222 0.047 Uiso 1 1 d R
C22 C 0.6151(7) 0.1714(7) 0.1931(5) 0.0347(16) Uani 1 1 d .
H22 H 0.5976 0.2482 0.1983 0.042 Uiso 1 1 d R
C23 C 0.4240(6) 0.2374(6) 0.0326(5) 0.0307(15) Uani 1 1 d .
C24 C 0.5390(7) 0.1695(7) -0.0158(5) 0.0342(16) Uani 1 1 d .
H24 H 0.6048 0.1241 0.0103 0.041 Uiso 1 1 d R
C25 C 0.5606(8) 0.1662(7) -0.1011(5) 0.0396(18) Uani 1 1 d .
H25 H 0.6396 0.1172 -0.1329 0.048 Uiso 1 1 d R
C26 C 0.4671(8) 0.2334(7) -0.1406(5) 0.0399(18) Uani 1 1 d .
H26 H 0.4821 0.2318 -0.2000 0.048 Uiso 1 1 d R
C27 C 0.3528(8) 0.3027(7) -0.0940(5) 0.0401(18) Uani 1 1 d .
H27 H 0.2887 0.3491 -0.1211 0.048 Uiso 1 1 d R
C28 C 0.3302(7) 0.3047(7) -0.0074(5) 0.0369(17) Uani 1 1 d .
H28 H 0.2511 0.3522 0.0252 0.044 Uiso 1 1 d R
C29 C 0.0918(7) 0.2653(6) 0.4241(5) 0.0288(14) Uani 1 1 d .
C30 C 0.0940(7) 0.2656(6) 0.5064(5) 0.0334(16) Uani 1 1 d .
H30 H 0.1624 0.2108 0.5263 0.040 Uiso 1 1 d R
C31 C -0.0020(8) 0.3443(7) 0.5611(5) 0.0393(18) Uani 1 1 d .
H31 H 0.0017 0.3432 0.6176 0.047 Uiso 1 1 d R
C32 C -0.1009(8) 0.4224(7) 0.5324(5) 0.0417(19) Uani 1 1 d .
H32 H -0.1687 0.4760 0.5695 0.050 Uiso 1 1 d R
C33 C -0.1046(8) 0.4250(7) 0.4512(6) 0.0410(19) Uani 1 1 d .
H33 H -0.1727 0.4811 0.4318 0.049 Uiso 1 1 d R
C34 C -0.0077(7) 0.3456(6) 0.3963(5) 0.0331(16) Uani 1 1 d .
H34 H -0.0103 0.3466 0.3395 0.040 Uiso 1 1 d R
C35 C 0.3535(7) 0.1692(6) 0.3821(4) 0.0283(14) Uani 1 1 d .
C36 C 0.4549(7) 0.0724(7) 0.3925(6) 0.0386(18) Uani 1 1 d .
H36 H 0.4556 0.0012 0.3859 0.046 Uiso 1 1 d R
C37 C 0.5549(8) 0.0796(8) 0.4128(6) 0.044(2) Uani 1 1 d .
H37 H 0.6246 0.0133 0.4204 0.053 Uiso 1 1 d R
C38 C 0.5545(8) 0.1809(8) 0.4215(6) 0.043(2) Uani 1 1 d .
H38 H 0.6241 0.1848 0.4346 0.052 Uiso 1 1 d R
C39 C 0.4540(9) 0.2769(8) 0.4102(6) 0.045(2) Uani 1 1 d .
H39 H 0.4512 0.3483 0.4183 0.055 Uiso 1 1 d R
C40 C 0.3547(7) 0.2721(7) 0.3893(5) 0.0362(17) Uani 1 1 d .
H40 H 0.2873 0.3389 0.3791 0.043 Uiso 1 1 d R
C41 C 0.2242(6) 0.0294(6) 0.3864(4) 0.0275(14) Uani 1 1 d .
C42 C 0.1605(7) 0.0042(6) 0.4646(5) 0.0324(15) Uani 1 1 d .
H42 H 0.1110 0.0619 0.5042 0.039 Uiso 1 1 d R
C43 C 0.1670(7) -0.1027(7) 0.4874(5) 0.0346(16) Uani 1 1 d .
H43 H 0.1210 -0.1173 0.5415 0.042 Uiso 1 1 d R
C44 C 0.2398(8) -0.1870(7) 0.4312(6) 0.0378(17) Uani 1 1 d .
H44 H 0.2455 -0.2614 0.4464 0.045 Uiso 1 1 d R
C45 C 0.3044(8) -0.1652(7) 0.3534(5) 0.0393(18) Uani 1 1 d .
H45 H 0.3561 -0.2245 0.3154 0.047 Uiso 1 1 d R
C46 C 0.2952(8) -0.0571(7) 0.3296(5) 0.0370(17) Uani 1 1 d .
H46 H 0.3375 -0.0413 0.2745 0.044 Uiso 1 1 d R
C47 C 0.0601(7) 0.0387(6) 0.1702(5) 0.0301(15) Uani 1 1 d .
C48 C 0.0505(7) -0.0564(7) 0.2180(5) 0.0321(15) Uani 1 1 d .
C49 C 0.0874(7) -0.1550(7) 0.1782(5) 0.0350(16) Uani 1 1 d .
H49 H 0.0832 -0.2198 0.2107 0.042 Uiso 1 1 d R
C50 C 0.1303(7) -0.1624(7) 0.0912(5) 0.0366(17) Uani 1 1 d .
C51 C 0.1346(7) -0.0692(7) 0.0456(5) 0.0373(17) Uani 1 1 d .
H51 H 0.1608 -0.0708 -0.0141 0.045 Uiso 1 1 d R
C52 C 0.1025(7) 0.0308(7) 0.0826(5) 0.0338(16) Uani 1 1 d .
C53 C -0.0004(8) -0.0567(7) 0.3119(5) 0.0371(17) Uani 1 1 d .
H53A H 0.0024 -0.1292 0.3317 0.044 Uiso 1 1 d R
H53B H -0.0849 -0.0035 0.3256 0.044 Uiso 1 1 d R
H53C H 0.0484 -0.0371 0.3377 0.044 Uiso 1 1 d R
C54 C 0.1695(10) -0.2710(8) 0.0491(6) 0.050(2) Uani 1 1 d .
H54A H 0.1962 -0.2618 -0.0103 0.060 Uiso 1 1 d R
H54B H 0.1002 -0.2923 0.0624 0.060 Uiso 1 1 d R
H54C H 0.2366 -0.3276 0.0692 0.060 Uiso 1 1 d R
C55 C 0.1188(9) 0.1255(8) 0.0260(5) 0.0432(19) Uani 1 1 d .
H55A H 0.1481 0.1033 -0.0309 0.052 Uiso 1 1 d R
H55B H 0.1781 0.1454 0.0398 0.052 Uiso 1 1 d R
H55C H 0.0406 0.1883 0.0331 0.052 Uiso 1 1 d R
C56 C -0.1859(7) 0.4749(7) 0.2368(5) 0.0381(17) Uani 1 1 d .
C57 C -0.2970(9) 0.5089(7) 0.2990(6) 0.044(2) Uani 1 1 d .
C58 C -0.3391(9) 0.6091(8) 0.3384(6) 0.048(2) Uani 1 1 d .
H58 H -0.4173 0.6334 0.3795 0.058 Uiso 1 1 d R
C59 C -0.2724(10) 0.6763(7) 0.3193(6) 0.050(2) Uani 1 1 d .
C60 C -0.1615(9) 0.6419(7) 0.2581(6) 0.044(2) Uani 1 1 d .
H60 H -0.1138 0.6870 0.2440 0.053 Uiso 1 1 d R
C61 C -0.1166(8) 0.5419(7) 0.2170(6) 0.0387(18) Uani 1 1 d .
C62 C -0.3743(10) 0.4390(9) 0.3260(8) 0.064(3) Uani 1 1 d .
H62A H -0.4467 0.4750 0.3695 0.077 Uiso 1 1 d R
H62B H -0.3250 0.3676 0.3462 0.077 Uiso 1 1 d R
H62C H -0.3993 0.4298 0.2792 0.077 Uiso 1 1 d R
C63 C -0.3213(12) 0.7832(9) 0.3638(7) 0.069(3) Uani 1 1 d .
H63A H -0.2641 0.8189 0.3434 0.083 Uiso 1 1 d R
H63B H -0.3298 0.7671 0.4225 0.083 Uiso 1 1 d R
H63C H -0.4008 0.8315 0.3543 0.083 Uiso 1 1 d R
C64 C 0.0048(9) 0.5114(8) 0.1513(6) 0.048(2) Uani 1 1 d .
H64A H 0.0371 0.5673 0.1472 0.057 Uiso 1 1 d R
H64B H -0.0086 0.5062 0.0986 0.057 Uiso 1 1 d R
H64C H 0.0632 0.4410 0.1663 0.057 Uiso 1 1 d R

loop_
_atom_site_aniso_label
_atom_site_aniso_U_11
_atom_site_aniso_U_22
_atom_site_aniso_U_33
_atom_site_aniso_U_23
_atom_site_aniso_U_13
_atom_site_aniso_U_12
Pt1 0.02247(13) 0.03074(14) 0.02805(15) -0.00134(10) -0.00589(9) -0.01102(10)
Ge1 0.0240(4) 0.0320(4) 0.0311(4) -0.0029(3) -0.0054(3) -0.0120(3)
Ge2 0.0375(5) 0.0341(4) 0.0530(6) -0.0021(4) -0.0209(4) -0.0113(4)
P1 0.0201(8) 0.0322(9) 0.0276(9) -0.0021(7) -0.0036(6) -0.0118(7)
P2 0.0244(9) 0.0288(9) 0.0260(9) -0.0020(7) -0.0059(7) -0.0092(7)
C11 0.026(3) 0.028(3) 0.032(4) -0.002(3) -0.008(3) -0.011(3)
C12 0.032(4) 0.039(4) 0.034(4) 0.002(3) -0.007(3) -0.015(3)
C13 0.047(5) 0.040(4) 0.041(5) -0.004(4) -0.006(4) -0.024(4)
C14 0.057(6) 0.036(4) 0.046(5) -0.004(4) -0.007(4) -0.023(4)
C15 0.045(5) 0.035(4) 0.036(4) -0.009(4) 0.002(3) -0.013(4)
C16 0.037(4) 0.025(3) 0.032(4) -0.002(3) -0.004(3) -0.010(3)
C17 0.024(3) 0.033(4) 0.027(4) -0.006(3) -0.006(3) -0.008(3)
C18 0.026(3) 0.032(4) 0.036(4) -0.001(3) -0.008(3) -0.011(3)
C19 0.038(4) 0.036(4) 0.036(4) -0.001(3) -0.011(3) -0.008(3)
C20 0.022(3) 0.039(4) 0.042(4) -0.001(3) -0.011(3) -0.007(3)
C21 0.028(4) 0.048(5) 0.044(5) -0.002(4) -0.014(3) -0.015(3)
C22 0.026(4) 0.041(4) 0.040(4) -0.003(3) -0.011(3) -0.013(3)
C23 0.020(3) 0.036(4) 0.034(4) -0.004(3) -0.005(3) -0.009(3)
C24 0.023(3) 0.042(4) 0.036(4) -0.001(3) -0.005(3) -0.012(3)
C25 0.040(4) 0.046(5) 0.032(4) -0.004(4) -0.001(3) -0.020(4)
C26 0.044(5) 0.046(5) 0.034(4) -0.003(4) -0.004(3) -0.026(4)
C27 0.038(4) 0.049(5) 0.038(4) 0.007(4) -0.016(3) -0.020(4)
C28 0.027(4) 0.041(4) 0.038(4) 0.001(4) -0.005(3) -0.012(3)
C29 0.028(4) 0.026(3) 0.027(4) 0.004(3) -0.005(3) -0.009(3)
C30 0.036(4) 0.033(4) 0.033(4) -0.002(3) -0.010(3) -0.014(3)
C31 0.044(5) 0.031(4) 0.036(4) -0.005(3) -0.005(3) -0.011(3)
C32 0.041(5) 0.032(4) 0.039(5) -0.004(3) 0.002(3) -0.008(3)
C33 0.032(4) 0.033(4) 0.047(5) -0.003(4) -0.009(3) -0.002(3)
C34 0.034(4) 0.029(4) 0.034(4) 0.001(3) -0.010(3) -0.009(3)
C35 0.035(4) 0.031(3) 0.022(3) 0.004(3) -0.008(3) -0.017(3)
C36 0.032(4) 0.035(4) 0.047(5) -0.003(4) -0.014(3) -0.009(3)
C37 0.029(4) 0.050(5) 0.048(5) 0.001(4) -0.015(4) -0.008(4)
C38 0.039(5) 0.057(5) 0.044(5) 0.005(4) -0.019(4) -0.025(4)
C39 0.051(5) 0.044(5) 0.056(6) 0.000(4) -0.021(4) -0.029(4)
C40 0.029(4) 0.033(4) 0.047(5) -0.006(3) -0.012(3) -0.009(3)
C41 0.024(3) 0.032(3) 0.026(3) -0.002(3) -0.007(3) -0.010(3)
C42 0.027(4) 0.034(4) 0.035(4) -0.004(3) -0.008(3) -0.009(3)
C43 0.031(4) 0.037(4) 0.036(4) 0.002(3) -0.009(3) -0.015(3)
C44 0.036(4) 0.033(4) 0.049(5) 0.003(4) -0.011(3) -0.019(3)
C45 0.036(4) 0.034(4) 0.042(5) -0.009(3) 0.001(3) -0.012(3)
C46 0.037(4) 0.035(4) 0.031(4) -0.003(3) 0.003(3) -0.014(3)
C47 0.025(3) 0.030(3) 0.032(4) -0.004(3) -0.005(3) -0.009(3)
C48 0.025(3) 0.039(4) 0.033(4) -0.004(3) -0.009(3) -0.011(3)
C49 0.036(4) 0.036(4) 0.035(4) -0.001(3) -0.010(3) -0.015(3)
C50 0.032(4) 0.038(4) 0.039(4) -0.012(3) -0.009(3) -0.009(3)
C51 0.027(4) 0.045(4) 0.035(4) -0.013(4) -0.006(3) -0.007(3)
C52 0.026(4) 0.043(4) 0.033(4) -0.004(3) -0.007(3) -0.013(3)
C53 0.034(4) 0.042(4) 0.035(4) -0.002(3) -0.008(3) -0.016(3)
C54 0.058(6) 0.042(5) 0.048(5) -0.016(4) -0.012(4) -0.013(4)
C55 0.052(5) 0.048(5) 0.027(4) -0.003(4) -0.007(3) -0.018(4)
C56 0.030(4) 0.034(4) 0.043(5) -0.001(3) -0.009(3) -0.006(3)
C57 0.046(5) 0.041(4) 0.043(5) 0.008(4) -0.016(4) -0.015(4)
C58 0.048(5) 0.043(5) 0.038(5) 0.004(4) -0.010(4) -0.005(4)
C59 0.061(6) 0.031(4) 0.052(6) 0.001(4) -0.031(5) -0.004(4)
C60 0.046(5) 0.034(4) 0.053(6) 0.004(4) -0.026(4) -0.010(4)
C61 0.038(4) 0.034(4) 0.044(5) 0.008(4) -0.021(4) -0.010(3)
C62 0.048(6) 0.058(6) 0.073(8) 0.000(6) -0.003(5) -0.017(5)
C63 0.082(8) 0.053(6) 0.054(7) -0.010(5) -0.028(6) 0.001(6)
C64 0.046(5) 0.040(5) 0.059(6) 0.001(4) -0.013(4) -0.020(4)

loop_
_atom_type_symbol
_atom_type_description
_atom_type_scat_dispersion_real
_atom_type_scat_dispersion_imag
_atom_type_scat_source
C C 0.0033 0.0016 'International Tables Vol C Tables 4.2.6.8 and 6.1.1.4'
H H 0.0000 0.0000 'International Tables Vol C Tables 4.2.6.8 and 6.1.1.4'
Ge Ge 0.1547 1.8001 'International Tables Vol C Tables 4.2.6.8 and 6.1.1.4'
P P 0.1023 0.0942 'International Tables Vol C Tables 4.2.6.8 and 6.1.1.4'
Pt Pt -1.7033 8.3905 'International Tables Vol C Tables 4.2.6.8 and 6.1.1.4'

loop_
_geom_angle_atom_site_label_1
_geom_angle_atom_site_label_2
_geom_angle_atom_site_label_3
_geom_angle
P1 Pt1 P2 105.05(7)
P1 Pt1 Ge1 157.90(5)
P2 Pt1 Ge1 96.91(5)
P1 Pt1 H1H 79(3)
P2 Pt1 H1H 175(3)
Ge1 Pt1 H1H 79(3)
C47 Ge1 Pt1 112.2(2)
C47 Ge1 Ge2 111.2(2)
Pt1 Ge1 Ge2 109.75(4)
C47 Ge1 H1 109(3)
Pt1 Ge1 H1 119(3)
Ge2 Ge1 H1 94(3)
C56 Ge2 Ge1 113.7(2)
C56 Ge2 H2A 102(3)
Ge1 Ge2 H2A 112(3)
C56 Ge2 H2B 104(3)
Ge1 Ge2 H2B 112(3)
H2A Ge2 H2B 112(5)
C17 P1 C11 105.2(3)
C17 P1 C23 103.3(3)
C11 P1 C23 101.7(3)
C17 P1 Pt1 115.5(3)
C11 P1 Pt1 116.2(2)
C23 P1 Pt1 113.2(2)
C41 P2 C29 105.7(3)
C41 P2 C35 102.6(3)
C29 P2 C35 99.6(3)
C41 P2 Pt1 112.9(2)
C29 P2 Pt1 114.6(2)
C35 P2 Pt1 119.6(2)
C12 C11 C16 119.1(7)
C12 C11 P1 121.5(6)
C16 C11 P1 119.3(6)
C13 C12 C11 121.1(8)
C13 C12 H12 119.0
C11 C12 H12 119.9
C12 C13 C14 119.6(8)
C12 C13 H13 119.5
C14 C13 H13 120.9
C15 C14 C13 120.4(8)
C15 C14 H14 119.3
C13 C14 H14 120.3
C14 C15 C16 120.7(8)
C14 C15 H15 120.0
C16 C15 H15 119.3
C15 C16 C11 119.1(7)
C15 C16 H16 121.2
C11 C16 H16 119.6
C22 C17 C18 119.7(7)
C22 C17 P1 124.8(6)
C18 C17 P1 115.4(5)
C19 C18 C17 119.4(7)
C19 C18 H18 120.8
C17 C18 H18 119.7
C20 C19 C18 120.0(8)
C20 C19 H19 120.2
C18 C19 H19 119.8
C21 C20 C19 119.5(7)
C21 C20 H20 120.7
C19 C20 H20 119.8
C20 C21 C22 121.8(7)
C20 C21 H21 120.1
C22 C21 H21 118.1
C17 C22 C21 119.6(8)
C17 C22 H22 120.1
C21 C22 H22 120.3
C24 C23 C28 118.6(7)
C24 C23 P1 123.4(6)
C28 C23 P1 118.0(6)
C25 C24 C23 121.2(7)
C25 C24 H24 118.9
C23 C24 H24 119.8
C24 C25 C26 119.8(8)
C24 C25 H25 119.8
C26 C25 H25 120.4
C27 C26 C25 120.0(8)
C27 C26 H26 120.0
C25 C26 H26 120.0
C26 C27 C28 120.2(8)
C26 C27 H27 119.9
C28 C27 H27 119.9
C27 C28 C23 120.1(7)
C27 C28 H28 120.6
C23 C28 H28 119.3
C30 C29 C34 118.9(7)
C30 C29 P2 121.6(6)
C34 C29 P2 119.4(6)
C29 C30 C31 121.0(7)
C29 C30 H30 119.7
C31 C30 H30 119.3
C32 C31 C30 119.1(8)
C32 C31 H31 121.3
C30 C31 H31 119.6
C33 C32 C31 121.1(8)
C33 C32 H32 118.7
C31 C32 H32 120.2
C32 C33 C34 119.6(8)
C32 C33 H33 120.2
C34 C33 H33 120.2
C29 C34 C33 120.2(7)
C29 C34 H34 119.8
C33 C34 H34 120.0
C40 C35 C36 119.5(7)
C40 C35 P2 117.7(6)
C36 C35 P2 122.5(6)
C35 C36 C37 119.7(8)
C35 C36 H36 119.8
C37 C36 H36 120.5
C38 C37 C36 120.5(8)
C38 C37 H37 119.4
C36 C37 H37 120.1
C37 C38 C39 119.5(8)
C37 C38 H38 119.7
C39 C38 H38 120.8
C40 C39 C38 121.2(8)
C40 C39 H39 118.7
C38 C39 H39 120.1
C39 C40 C35 119.5(8)
C39 C40 H40 120.7
C35 C40 H40 119.8
C42 C41 C46 118.1(7)
C42 C41 P2 125.3(6)
C46 C41 P2 116.6(6)
C43 C42 C41 121.7(7)
C43 C42 H42 118.7
C41 C42 H42 119.6
C42 C43 C44 119.2(7)
C42 C43 H43 119.9
C44 C43 H43 121.0
C45 C44 C43 120.7(7)
C45 C44 H44 119.4
C43 C44 H44 119.9
C44 C45 C46 120.2(7)
C44 C45 H45 120.0
C46 C45 H45 119.9
C45 C46 C41 120.1(7)
C45 C46 H46 120.2
C41 C46 H46 119.7
C52 C47 C48 118.1(7)
C52 C47 Ge1 121.3(6)
C48 C47 Ge1 120.4(5)
C49 C48 C47 119.7(7)
C49 C48 C53 117.1(7)
C47 C48 C53 123.2(7)
C48 C49 C50 121.8(7)
C48 C49 H49 119.7
C50 C49 H49 118.5
C51 C50 C49 118.0(7)
C51 C50 C54 121.1(8)
C49 C50 C54 120.8(8)
C50 C51 C52 122.5(7)
C50 C51 H51 120.1
C52 C51 H51 117.4
C51 C52 C47 119.8(7)
C51 C52 C55 117.5(7)
C47 C52 C55 122.7(7)
C48 C53 H53A 109.7
C48 C53 H53B 109.0
H53A C53 H53B 109.5
C48 C53 H53C 109.7
H53A C53 H53C 109.5
H53B C53 H53C 109.5
C50 C54 H54A 110.2
C50 C54 H54B 109.0
H54A C54 H54B 109.5
C50 C54 H54C 109.2
H54A C54 H54C 109.5
H54B C54 H54C 109.5
C52 C55 H55A 109.6
C52 C55 H55B 109.3
H55A C55 H55B 109.5
C52 C55 H55C 109.5
H55A C55 H55C 109.5
H55B C55 H55C 109.5
C57 C56 C61 118.7(8)
C57 C56 Ge2 121.8(7)
C61 C56 Ge2 119.4(6)
C56 C57 C58 119.8(9)
C56 C57 C62 121.8(9)
C58 C57 C62 118.4(9)
C59 C58 C57 122.1(9)
C59 C58 H58 118.4
C57 C58 H58 119.4
C60 C59 C58 117.9(8)
C60 C59 C63 121.9(10)
C58 C59 C63 120.2(10)
C59 C60 C61 121.4(9)
C59 C60 H60 119.3
C61 C60 H60 119.2
C60 C61 C56 119.9(8)
C60 C61 C64 117.7(8)
C56 C61 C64 122.4(8)
C57 C62 H62A 110.0
C57 C62 H62B 109.1
H62A C62 H62B 109.5
C57 C62 H62C 109.2
H62A C62 H62C 109.5
H62B C62 H62C 109.5
C59 C63 H63A 109.4
C59 C63 H63B 109.1
H63A C63 H63B 109.5
C59 C63 H63C 109.9
H63A C63 H63C 109.5
H63B C63 H63C 109.5
C61 C64 H64A 109.6
C61 C64 H64B 109.4
H64A C64 H64B 109.5
C61 C64 H64C 109.4
H64A C64 H64C 109.5
H64B C64 H64C 109.5

loop_
_geom_bond_atom_site_label_1
_geom_bond_atom_site_label_2
_geom_bond_distance
Pt1 P1 2.2971(18)
Pt1 P2 2.3090(19)
Pt1 Ge1 2.4348(8)
Pt1 H1H 1.68(8)
Ge1 C47 1.995(7)
Ge1 Ge2 2.4571(12)
Ge1 H1 1.47(8)
Ge2 C56 1.973(8)
Ge2 H2A 1.68(10)
Ge2 H2B 1.64(10)
P1 C17 1.827(7)
P1 C11 1.828(7)
P1 C23 1.834(8)
P2 C41 1.833(8)
P2 C29 1.836(7)
P2 C35 1.852(7)
C11 C12 1.394(10)
C11 C16 1.400(10)
C12 C13 1.380(11)
C12 H12 0.9601
C13 C14 1.381(12)
C13 H13 0.9601
C14 C15 1.376(12)
C14 H14 0.9599
C15 C16 1.398(11)
C15 H15 0.9601
C16 H16 0.9601
C17 C22 1.382(10)
C17 C18 1.411(10)
C18 C19 1.397(10)
C18 H18 0.9601
C19 C20 1.396(11)
C19 H19 0.9601
C20 C21 1.364(12)
C20 H20 0.9600
C21 C22 1.387(11)
C21 H21 0.9600
C22 H22 0.9600
C23 C24 1.397(10)
C23 C28 1.407(10)
C24 C25 1.381(11)
C24 H24 0.9601
C25 C26 1.398(12)
C25 H25 0.9601
C26 C27 1.386(12)
C26 H26 0.9600
C27 C28 1.398(12)
C27 H27 0.9600
C28 H28 0.9601
C29 C30 1.388(10)
C29 C34 1.391(10)
C30 C31 1.394(11)
C30 H30 0.9600
C31 C32 1.383(12)
C31 H31 0.9598
C32 C33 1.368(12)
C32 H32 0.9601
C33 C34 1.405(11)
C33 H33 0.9600
C34 H34 0.9600
C35 C40 1.392(10)
C35 C36 1.395(10)
C36 C37 1.402(12)
C36 H36 0.9600
C37 C38 1.367(13)
C37 H37 0.9600
C38 C39 1.388(13)
C38 H38 0.9599
C39 C40 1.384(11)
C39 H39 0.9600
C40 H40 0.9600
C41 C42 1.393(10)
C41 C46 1.409(10)
C42 C43 1.386(11)
C42 H42 0.9601
C43 C44 1.387(11)
C43 H43 0.9601
C44 C45 1.377(12)
C44 H44 0.9600
C45 C46 1.395(11)
C45 H45 0.9601
C46 H46 0.9601
C47 C52 1.413(10)
C47 C48 1.420(11)
C48 C49 1.393(11)
C48 C53 1.517(11)
C49 C50 1.403(11)
C49 H49 0.9601
C50 C51 1.366(12)
C50 C54 1.524(11)
C51 C52 1.399(11)
C51 H51 0.9601
C52 C55 1.506(12)
C53 H53A 0.9600
C53 H53B 0.9600
C53 H53C 0.9600
C54 H54A 0.9600
C54 H54B 0.9601
C54 H54C 0.9600
C55 H55A 0.9601
C55 H55B 0.9599
C55 H55C 0.9601
C56 C57 1.396(12)
C56 C61 1.413(12)
C57 C58 1.398(13)
C57 C62 1.521(14)
C58 C59 1.390(14)
C58 H58 0.9600
C59 C60 1.387(14)
C59 C63 1.505(13)
C60 C61 1.404(12)
C60 H60 0.9601
C61 C64 1.506(13)
C62 H62A 0.9601
C62 H62B 0.9600
C62 H62C 0.9600
C63 H63A 0.9600
C63 H63B 0.9600
C63 H63C 0.9600
C64 H64A 0.9599
C64 H64B 0.9601
C64 H64C 0.9601
